data_8101372
loop_
_publ_author_name
'Lemoine, Pascale'
'Mazurier, Alain'
'Billy, Isabelle'
'Nguyen-Huy, Dung'
'Viossat, Bernard'

_publ_section_title
;
Crystal structure of bis[(\m-O,O'-diisopropylsalicylato)(2,2'-bipyridyl)
copper(II)]--bis(diisopropylsalicylic acid), C~72~H~84~Cu~2~N~4~O~12~
;
_journal_issue 4
_journal_name_full 'Zeitschrift f\"ur Kristallographie - New Crystal Structures'
_journal_page_first 523
_journal_page_last 525
_journal_volume 215
_journal_year 2000
_chemical_formula_sum 'C72 H84 Cu2 N4 O12'
_chemical_formula_weight 1324.52
_space_group_IT_number 2
_symmetry_cell_setting triclinic
_symmetry_space_group_name_Hall '-P 1'
_symmetry_space_group_name_H-M 'P -1'
_cell_angle_alpha 99.95(1)
_cell_angle_beta 93.57(1)
_cell_angle_gamma 105.07(1)
_cell_formula_units_Z 1
_cell_length_a 10.197(1)
_cell_length_b 11.819(4)
_cell_length_c 14.786(3)
_cell_measurement_temperature 293(2)
_cell_volume 1684.0(4)
_diffrn_ambient_temperature 293(2)
_exptl_crystal_density_diffrn 1.306
_exptl_crystal_density_meas 1.28(2)
_cod_database_code 8101372

loop_
_symmetry_equiv_pos_as_xyz
'x, y, z'
'-x, -y, -z'

loop_
_atom_site_label
_atom_site_type_symbol
_atom_site_fract_x
_atom_site_fract_y
_atom_site_fract_z
_atom_site_U_iso_or_equiv
_atom_site_adp_type
_atom_site_occupancy
_atom_site_symmetry_multiplicity
_atom_site_Wyckoff_symbol
_atom_site_calc_flag
_atom_site_refinement_flags
_atom_site_disorder_assembly
_atom_site_disorder_group
Cu Cu 0.45025(3) 0.10655(4) 0.47151(3) 0.05237(17) Uani 1 2 i d . . .
N1 N 0.3761(2) 0.2445(2) 0.51745(17) 0.0566(6) Uani 1 2 i d . . .
C2 C 0.4485(3) 0.3519(3) 0.5630(2) 0.0680(8) Uani 1 2 i d . . .
H2 H 0.5428 0.3671 0.5747 0.080(3) Uiso 1 2 i calc R . .
C3 C 0.3890(3) 0.4410(3) 0.5933(3) 0.0772(9) Uani 1 2 i d . . .
H3 H 0.4426 0.5155 0.6247 0.080(3) Uiso 1 2 i calc R . .
C4 C 0.2484(3) 0.4192(3) 0.5768(3) 0.0740(9) Uani 1 2 i d . . .
H4 H 0.2059 0.4778 0.5981 0.080(3) Uiso 1 2 i calc R . .
C5 C 0.1739(3) 0.3098(3) 0.5288(2) 0.0667(8) Uani 1 2 i d . . .
H5 H 0.0796 0.2934 0.5163 0.080(3) Uiso 1 2 i calc R . .
C6 C 0.0339(3) 0.0687(3) 0.4075(2) 0.0644(8) Uani 1 2 i d . . .
H6 H -0.0194 0.1219 0.4154 0.080(3) Uiso 1 2 i calc R . .
C7 C -0.0211(3) -0.0454(3) 0.3583(2) 0.0711(8) Uani 1 2 i d . . .
H7 H -0.1117 -0.0699 0.3321 0.080(3) Uiso 1 2 i calc R . .
C8 C 0.0586(3) -0.1230(3) 0.3482(2) 0.0686(8) Uani 1 2 i d . . .
H8 H 0.0223 -0.2013 0.3164 0.080(3) Uiso 1 2 i calc R . .
C9 C 0.1946(3) -0.0828(3) 0.3861(2) 0.0627(7) Uani 1 2 i d . . .
H9 H 0.2484 -0.1357 0.3793 0.080(3) Uiso 1 2 i calc R . .
N10 N 0.2503(2) 0.0286(2) 0.43171(16) 0.0539(5) Uani 1 2 i d . . .
C11 C 0.1698(3) 0.1044(3) 0.44523(19) 0.0540(6) Uani 1 2 i d . . .
C12 C 0.2388(3) 0.2232(3) 0.4986(2) 0.0548(6) Uani 1 2 i d . . .
O21 O 0.63125(18) 0.21230(19) 0.48907(14) 0.0626(5) Uani 1 2 i d . . .
C21 C 0.7244(3) 0.2082(3) 0.4353(2) 0.0577(7) Uani 1 2 i d . . .
O22 O 0.8383(2) 0.2858(2) 0.45351(15) 0.0694(6) Uani 1 2 i d . . .
C22 C 0.6997(3) 0.1127(3) 0.35144(19) 0.0556(7) Uani 1 2 i d . . .
C23 C 0.5974(2) 0.0035(3) 0.34120(18) 0.0532(6) Uani 1 2 i d . . .
O23 O 0.51337(17) -0.02062(17) 0.40575(12) 0.0534(4) Uani 1 2 i d . . .
C24 C 0.5826(3) -0.0827(3) 0.2601(2) 0.0626(7) Uani 1 2 i d . . .
C25 C 0.6646(3) -0.0550(3) 0.1907(2) 0.0711(8) Uani 1 2 i d . . .
H25 H 0.6530 -0.1121 0.1368 0.080(3) Uiso 1 2 i calc R . .
C26 C 0.7618(3) 0.0523(4) 0.1976(2) 0.0728(9) Uani 1 2 i d . . .
C27 C 0.7803(3) 0.1349(3) 0.2794(2) 0.0656(8) Uani 1 2 i d . . .
H27 H 0.8478 0.2070 0.2868 0.080(3) Uiso 1 2 i calc R . .
C28 C 0.8439(4) 0.0769(5) 0.1170(3) 0.0992(14) Uani 1 2 i d . . .
H28 H 0.9221 0.1652 0.1435 0.080(3) Uiso 1 2 i d . . .
C29 C 0.7937(7) 0.1396(9) 0.0595(4) 0.221(5) Uani 1 2 i d . . .
H291 H 0.6962 0.1214 0.0587 0.162(5) Uiso 1 2 i calc R . .
H292 H 0.8163 0.1173 -0.0019 0.162(5) Uiso 1 2 i calc R . .
H293 H 0.8336 0.2237 0.0816 0.162(5) Uiso 1 2 i calc R . .
C30 C 0.9844(5) 0.0795(6) 0.1353(4) 0.1258(19) Uani 1 2 i d . . .
H301 H 0.9914 0.0240 0.1745 0.162(5) Uiso 1 2 i calc R . .
H302 H 1.0361 0.1585 0.1655 0.162(5) Uiso 1 2 i calc R . .
H303 H 1.0196 0.0576 0.0781 0.162(5) Uiso 1 2 i calc R . .
C31 C 0.4744(4) -0.2011(3) 0.2462(2) 0.0701(8) Uani 1 2 i d . . .
H31 H 0.4461 -0.2120 0.3070 0.080(3) Uiso 1 2 i calc R . .
C32 C 0.3477(4) -0.2000(4) 0.1852(3) 0.0923(11) Uani 1 2 i d . . .
H321 H 0.3148 -0.1338 0.2115 0.162(5) Uiso 1 2 i calc R . .
H322 H 0.2776 -0.2733 0.1816 0.162(5) Uiso 1 2 i calc R . .
H323 H 0.3713 -0.1920 0.1243 0.162(5) Uiso 1 2 i calc R . .
C33 C 0.5267(5) -0.3082(4) 0.2067(3) 0.1053(14) Uani 1 2 i d . . .
H331 H 0.6057 -0.3080 0.2457 0.162(5) Uiso 1 2 i calc R . .
H332 H 0.5508 -0.3024 0.1456 0.162(5) Uiso 1 2 i calc R . .
H333 H 0.4563 -0.3810 0.2042 0.162(5) Uiso 1 2 i calc R . .
O41 O 0.1799(2) 0.5442(2) 0.41950(17) 0.0774(6) Uani 1 2 i d . . .
H41 H 0.1477 0.5872 0.4561 0.080(3) Uiso 1 2 i calc R . .
C41 C 0.1269(3) 0.5378(3) 0.3359(2) 0.0692(8) Uani 1 2 i d . . .
O42 O 0.0443(3) 0.5935(3) 0.3197(2) 0.0966(8) Uani 1 2 i d . . .
C42 C 0.1749(3) 0.4634(3) 0.2626(2) 0.0678(8) Uani 1 2 i d . . .
O43 O 0.0474(3) 0.5242(3) 0.1489(2) 0.0787(9) Uani 0.75 2 i d P . .
H431 H 0.0341 0.5538 0.2073 0.080(3) Uiso 0.75 2 i d P . .
C43 C 0.1370(3) 0.4625(3) 0.1703(2) 0.0695(8) Uani 1 2 i d . . .
H432 H 0.0756 0.5048 0.1565 0.080(3) Uiso 0.25 2 i d P . .
C44 C 0.1897(4) 0.4007(3) 0.0983(2) 0.0734(9) Uani 1 2 i d . . .
C45 C 0.2798(4) 0.3385(3) 0.1231(3) 0.0767(9) Uani 1 2 i d . . .
H45 H 0.3159 0.2967 0.0764 0.080(3) Uiso 1 2 i calc R . .
C46 C 0.3189(3) 0.3354(3) 0.2142(3) 0.0735(9) Uani 1 2 i d . . .
C47 C 0.2660(3) 0.3976(3) 0.2827(3) 0.0676(8) Uani 1 2 i d . . .
H471 H 0.2910 0.3965 0.3451 0.080(3) Uiso 0.75 2 i d P . .
O47 O 0.3006(13) 0.3822(13) 0.3536(9) 0.111(4) Uani 0.25 2 i d P . .
H472 H 0.2644 0.4232 0.3933 0.080(3) Uiso 0.25 2 i d P . .
C48 C 0.4193(4) 0.2650(3) 0.2367(3) 0.0839(10) Uani 1 2 i d . . .
H48 H 0.4416 0.2836 0.3040 0.080(3) Uiso 1 2 i calc R . .
C49 C 0.3566(6) 0.1345(4) 0.2104(4) 0.1241(18) Uani 1 2 i d . . .
H491 H 0.4221 0.0935 0.2260 0.162(5) Uiso 1 2 i calc R . .
H492 H 0.3289 0.1130 0.1450 0.162(5) Uiso 1 2 i calc R . .
H493 H 0.2783 0.1123 0.2430 0.162(5) Uiso 1 2 i calc R . .
C50 C 0.5522(5) 0.3076(5) 0.1956(4) 0.129(2) Uani 1 2 i d . . .
H501 H 0.5881 0.3925 0.2158 0.162(5) Uiso 1 2 i calc R . .
H502 H 0.5353 0.2885 0.1294 0.162(5) Uiso 1 2 i calc R . .
H503 H 0.6172 0.2686 0.2158 0.162(5) Uiso 1 2 i calc R . .
C51 C 0.1517(4) 0.4073(3) 0.0004(3) 0.0847(10) Uani 1 2 i d . . .
H51 H 0.0643 0.4273 -0.0020 0.080(3) Uiso 1 2 i calc R . .
C52 C 0.2561(7) 0.5079(5) -0.0288(4) 0.148(2) Uani 1 2 i d . . .
H521 H 0.2675 0.5809 0.0149 0.162(5) Uiso 1 2 i calc R . .
H522 H 0.2249 0.5173 -0.0889 0.162(5) Uiso 1 2 i calc R . .
H523 H 0.3421 0.4889 -0.0309 0.162(5) Uiso 1 2 i calc R . .
C53 C 0.1327(5) 0.2922(5) -0.0689(3) 0.1122(15) Uani 1 2 i d . . .
H531 H 0.1075 0.3037 -0.1295 0.162(5) Uiso 1 2 i calc R . .
H532 H 0.0620 0.2301 -0.0527 0.162(5) Uiso 1 2 i calc R . .
H533 H 0.2167 0.2697 -0.0682 0.162(5) Uiso 1 2 i calc R . .

loop_
_atom_site_aniso_label
_atom_site_aniso_U_11
_atom_site_aniso_U_22
_atom_site_aniso_U_33
_atom_site_aniso_U_23
_atom_site_aniso_U_13
_atom_site_aniso_U_12
Cu 0.0382(2) 0.0715(3) 0.0639(3) 0.03172(19) 0.01369(16) 0.02991(18)
N1 0.0392(11) 0.0724(15) 0.0733(15) 0.0352(12) 0.0134(10) 0.0267(11)
C2 0.0463(15) 0.076(2) 0.092(2) 0.0284(17) 0.0118(14) 0.0266(14)
C3 0.0632(19) 0.0718(19) 0.104(3) 0.0196(18) 0.0112(17) 0.0289(16)
C4 0.0642(19) 0.078(2) 0.100(2) 0.0347(18) 0.0227(17) 0.0414(17)
C5 0.0490(15) 0.081(2) 0.088(2) 0.0333(17) 0.0132(14) 0.0369(15)
C6 0.0448(15) 0.085(2) 0.080(2) 0.0379(17) 0.0068(13) 0.0326(14)
C7 0.0487(16) 0.098(2) 0.078(2) 0.0343(18) -0.0009(14) 0.0300(16)
C8 0.0595(17) 0.0781(19) 0.0729(19) 0.0242(16) -0.0018(14) 0.0232(15)
C9 0.0565(16) 0.0782(19) 0.0692(18) 0.0296(15) 0.0068(13) 0.0360(15)
N10 0.0412(11) 0.0728(14) 0.0631(13) 0.0321(11) 0.0115(9) 0.0294(10)
C11 0.0411(13) 0.0736(17) 0.0648(16) 0.0363(14) 0.0118(11) 0.0300(12)
C12 0.0432(13) 0.0728(17) 0.0670(16) 0.0378(14) 0.0129(11) 0.0309(12)
O21 0.0406(10) 0.0854(13) 0.0747(12) 0.0276(10) 0.0198(9) 0.0289(9)
C21 0.0433(15) 0.0822(18) 0.0666(17) 0.0391(15) 0.0125(12) 0.0329(14)
O22 0.0444(11) 0.0919(15) 0.0798(14) 0.0302(11) 0.0152(9) 0.0220(10)
C22 0.0413(13) 0.0885(19) 0.0587(15) 0.0397(14) 0.0155(11) 0.0369(13)
C23 0.0418(13) 0.0816(18) 0.0578(15) 0.0373(14) 0.0152(11) 0.0374(13)
O23 0.0444(9) 0.0763(12) 0.0578(10) 0.0338(9) 0.0170(8) 0.0325(9)
C24 0.0636(17) 0.087(2) 0.0600(16) 0.0340(15) 0.0188(13) 0.0450(16)
C25 0.071(2) 0.103(2) 0.0618(17) 0.0338(17) 0.0253(15) 0.0479(19)
C26 0.0650(19) 0.120(3) 0.0621(19) 0.0478(19) 0.0248(14) 0.051(2)
C27 0.0498(15) 0.099(2) 0.0712(19) 0.0485(17) 0.0176(13) 0.0385(15)
C28 0.079(2) 0.165(4) 0.082(2) 0.066(3) 0.0364(19) 0.049(3)
C29 0.180(6) 0.455(14) 0.158(5) 0.225(8) 0.111(5) 0.185(8)
C30 0.096(3) 0.197(6) 0.126(4) 0.082(4) 0.067(3) 0.068(4)
C31 0.080(2) 0.0753(19) 0.0690(19) 0.0253(15) 0.0249(16) 0.0352(17)
C32 0.081(2) 0.091(3) 0.107(3) 0.027(2) 0.003(2) 0.024(2)
C33 0.137(4) 0.091(3) 0.120(3) 0.037(2) 0.059(3) 0.066(3)
O41 0.0775(14) 0.0901(15) 0.0843(15) 0.0330(12) 0.0156(12) 0.0458(12)
C41 0.0581(17) 0.0758(19) 0.088(2) 0.0317(17) 0.0126(15) 0.0320(15)
O42 0.0971(19) 0.118(2) 0.1039(19) 0.0279(16) 0.0113(14) 0.0763(17)
C42 0.0591(17) 0.0745(18) 0.087(2) 0.0349(16) 0.0108(15) 0.0345(15)
O43 0.089(2) 0.102(2) 0.0704(17) 0.0252(16) -0.0011(15) 0.0687(19)
C43 0.0646(18) 0.0729(19) 0.089(2) 0.0330(17) 0.0067(16) 0.0397(16)
C44 0.078(2) 0.077(2) 0.083(2) 0.0300(17) 0.0107(17) 0.0420(17)
C45 0.078(2) 0.080(2) 0.093(2) 0.0308(18) 0.0191(18) 0.0474(18)
C46 0.0646(18) 0.0731(19) 0.102(3) 0.0395(18) 0.0115(17) 0.0383(16)
C47 0.0607(17) 0.0724(18) 0.087(2) 0.0401(17) 0.0088(15) 0.0330(15)
O47 0.106(9) 0.139(11) 0.106(9) 0.038(8) 0.017(7) 0.055(8)
C48 0.084(2) 0.087(2) 0.107(3) 0.041(2) 0.012(2) 0.055(2)
C49 0.143(4) 0.087(3) 0.160(5) 0.037(3) -0.029(3) 0.063(3)
C50 0.099(3) 0.171(5) 0.172(5) 0.082(4) 0.044(3) 0.093(4)
C51 0.100(3) 0.094(2) 0.083(2) 0.0306(19) 0.0137(19) 0.058(2)
C52 0.190(6) 0.128(4) 0.115(4) 0.064(3) -0.015(4) 0.005(4)
C53 0.138(4) 0.118(4) 0.093(3) 0.024(3) 0.020(3) 0.052(3)

loop_
_geom_bond_atom_site_label_1
_geom_bond_atom_site_label_2
_geom_bond_distance
_geom_bond_site_symmetry_2
_geom_bond_publ_flag
Cu O21 1.914(2) . yes
Cu O23 1.9222(18) . yes
Cu N1 2.003(2) . yes
Cu N10 2.010(2) . yes
Cu O23 2.2829(17) 2_656 yes
N1 C2 1.328(4) . no
N1 C12 1.358(3) . no
C2 C3 1.372(4) . no
C3 C4 1.388(5) . no
C4 C5 1.362(5) . no
C5 C12 1.385(4) . no
C6 C7 1.370(5) . no
C6 C11 1.388(4) . no
C7 C8 1.371(4) . no
C8 C9 1.389(4) . no
C9 N10 1.330(4) . no
N10 C11 1.362(3) . no
C11 C12 1.458(4) . no
O21 C21 1.282(3) . no
C21 O22 1.259(4) . no
C21 C22 1.485(4) . no
C22 C27 1.404(4) . no
C22 C23 1.410(4) . no
C23 O23 1.340(3) . no
C23 C24 1.404(4) . no
O23 Cu 2.2830(17) 2_656 yes
C24 C25 1.394(4) . no
C24 C31 1.513(5) . no
C25 C26 1.375(5) . no
C26 C27 1.386(5) . no
C26 C28 1.524(4) . no
C28 C29 1.376(7) . no
C28 C30 1.432(6) . no
C31 C32 1.533(5) . no
C31 C33 1.536(5) . no
O41 C41 1.299(4) . no
C41 O42 1.232(4) . no
C41 C42 1.466(5) . no
C42 C43 1.393(5) . no
C42 C47 1.407(4) . no
O43 C43 1.362(4) . no
C43 C44 1.401(5) . no
C44 C45 1.386(4) . no
C44 C51 1.495(5) . no
C45 C46 1.390(5) . no
C46 C47 1.368(5) . no
C46 C48 1.532(4) . no
C47 O47 1.144(13) . no
C48 C49 1.479(6) . no
C48 C50 1.521(6) . no
C51 C53 1.515(6) . no
C51 C52 1.520(6) . no
